data_1576513
loop_
_publ_author_name
'Dharmasivam, Mahendiran'
'Faiz, Sadia'
'Kaya, Busra'
'Wijesinghe, Tharushi P.'
'Suleymanoglu, Mediha'
'Azad, Mahan Gholam'
'Richardson, Vera'
'Zahoor, Ameer Fawad'
'Kalinowski, Danuta'
'Lewis, William'
'Bernhardt, Paul V.'
'Anjum, Rukhsana'
'Richardson, Des R.'

_publ_section_title
;
 Implementing the design cues of dissociation dynamics and transmetalation
 in gallium(iii) complexes to promote the anti-proliferative activity of
 ligands targeting intracellular iron(ii) trafficking.
;
_journal_issue 13
_journal_name_full 'Chemical science'
_journal_page_first 6546
_journal_page_last 6563
_journal_paper_doi 10.1039/d5sc06084b
_journal_volume 17
_journal_year 2026
_chemical_absolute_configuration ad
_chemical_formula_moiety '2(C19 H14 N4 O2)'
_chemical_formula_sum 'C19 H14 N4 O2'
_chemical_formula_weight 330.34
_space_group_crystal_system monoclinic
_space_group_IT_number 7
_space_group_name_Hall 'P -2yac'
_space_group_name_H-M_alt 'P 1 n 1'
_atom_sites_solution_hydrogens mixed
_atom_sites_solution_primary iterative
_audit_creation_date 2019-09-30
_audit_creation_method
;
Olex2 1.3
(compiled 2019.09.11 svn.r3662 for OlexSys, GUI svn.r5938)
;
_audit_update_record
;
2020-02-09 deposited with the CCDC.	2025-11-24 downloaded from the CCDC.
;
_cell_angle_alpha 90
_cell_angle_beta 93.122(6)
_cell_angle_gamma 90
_cell_formula_units_Z 4
_cell_length_a 5.5860(4)
_cell_length_b 9.8008(7)
_cell_length_c 27.2637(18)
_cell_measurement_reflns_used 3120
_cell_measurement_temperature 100(2)
_cell_measurement_theta_max 72.3320
_cell_measurement_theta_min 4.5640
_cell_volume 1490.40(18)
_computing_cell_refinement 'CrysAlisPro 1.171.40.53a (Rigaku OD, 2019)'
_computing_data_collection 'CrysAlisPro 1.171.40.53a (Rigaku OD, 2019)'
_computing_data_reduction 'CrysAlisPro 1.171.40.53a (Rigaku OD, 2019)'
_computing_molecular_graphics 'Olex2 1.3 (Dolomanov et al., 2009)'
_computing_publication_material 'Olex2 1.3 (Dolomanov et al., 2009)'
_computing_structure_refinement 'ShelXL 2018/3 (Sheldrick, 2015)'
_computing_structure_solution 'olex2.solve 1.3 (Bourhis et al., 2015)'
_diffrn_ambient_environment N~2~
_diffrn_ambient_temperature 100(2)
_diffrn_detector 'CCD area detector'
_diffrn_detector_area_resol_mean 5.2930
_diffrn_detector_type 'Agilent Diffraction Atlas detector'
_diffrn_measured_fraction_theta_full 0.999
_diffrn_measured_fraction_theta_max 0.987
_diffrn_measurement_details
;
List of Runs (angles in degrees, time in seconds):

  # Type    Start    End  Width  t~exp~   \w     \q     \k     \f   Frames
#--------------------------------------------------------------------------
  1  \w     -5.00  44.00   1.00    2.00    --  -39.07  19.00-120.00   49
  2  \w     -4.00  41.00   1.00    2.00    --  -39.07  19.00 150.00   45
  3  \w      4.00  36.00   1.00    2.00    --  -39.07  19.00 -60.00   32
  4  \w     -6.00  33.00   1.00    2.00    --  -39.07  38.00-180.00   39
  5  \w      8.00  38.00   1.00    2.00    --  -39.07  19.00 -90.00   30
  6  \w     78.00 122.00   1.00    2.00    --   39.07 178.00   0.00   44
  7  \w    105.00 173.00   1.00    8.00    --  106.69 112.00  30.00   68
  8  \w     27.00  53.00   1.00    8.00    --  106.69 -30.00 -30.00   26
  9  \w     31.00  83.00   1.00    8.00    --  106.69 -61.00 150.00   52
 10  \w     31.00  57.00   1.00    8.00    --  106.69 -30.00-180.00   26
 11  \w     33.00  72.00   1.00    8.00    --  106.69 -45.00 -60.00   39
 12  \w     29.00  56.00   1.00    8.00    --  106.69 -30.00-120.00   27
 13  \w     78.00 158.00   1.00    8.00    --  106.69  45.00 -30.00   80
 14  \w     44.00  71.00   1.00    8.00    --  106.69 -45.00  90.00   27
 15  \w    144.00 178.00   1.00    8.00    --  106.69 112.00   0.00   34
 16  \w     33.00 115.00   1.00    8.00    --  106.69 -77.00  30.00   82
 17  \w     -4.00  29.00   1.00    2.00    --  -39.07  19.00-150.00   33
 18  \w     -5.00  32.00   1.00    2.00    --  -39.07  19.00 120.00   37
 19  \w     -1.00  25.00   1.00    2.00    --  -39.07  19.00  90.00   26
 20  \w     80.00 124.00   1.00    2.00    --   39.07 178.00-120.00   44
 21  \w     66.00 107.00   1.00    8.00    --  106.69-111.00-180.00   41
 22  \w     48.00  96.00   1.00    8.00    --  106.69-111.00 -30.00   48
 23  \w     29.00 140.00   1.00    8.00    --  106.69  15.00 120.00  111
 24  \w     77.00 169.00   1.00    8.00    --  106.69  45.00 -90.00   92
;
_diffrn_measurement_device '\k-geometry diffractometer'
_diffrn_measurement_device_type 'SuperNova-Duo, Atlas'
_diffrn_measurement_method '\w scans'
_diffrn_orient_matrix_type 'CrysAlisPro convention (1999,Acta A55,543-557)'
_diffrn_orient_matrix_UB_11 -0.2273535000
_diffrn_orient_matrix_UB_12 -0.0835554000
_diffrn_orient_matrix_UB_13 0.0087120000
_diffrn_orient_matrix_UB_21 0.0827356000
_diffrn_orient_matrix_UB_22 -0.1106922000
_diffrn_orient_matrix_UB_23 -0.0354959000
_diffrn_orient_matrix_UB_31 0.1331606000
_diffrn_orient_matrix_UB_32 -0.0735943000
_diffrn_orient_matrix_UB_33 0.0432971000
_diffrn_radiation_collimation 'focusing mirrors'
_diffrn_radiation_monochromator mirror
_diffrn_radiation_probe x-ray
_diffrn_radiation_type 'Cu K\a'
_diffrn_radiation_wavelength 1.54184
_diffrn_radiation_wavelength_determination fundamental
_diffrn_radiation_xray_symbol K-L~2,3~
_diffrn_reflns_av_R_equivalents 0.0528
_diffrn_reflns_av_unetI/netI 0.0573
_diffrn_reflns_Laue_measured_fraction_full 0.999
_diffrn_reflns_Laue_measured_fraction_max 0.987
_diffrn_reflns_limit_h_max 6
_diffrn_reflns_limit_h_min -5
_diffrn_reflns_limit_k_max 11
_diffrn_reflns_limit_k_min -11
_diffrn_reflns_limit_l_max 33
_diffrn_reflns_limit_l_min -32
_diffrn_reflns_number 8533
_diffrn_reflns_point_group_measured_fraction_full 0.713
_diffrn_reflns_point_group_measured_fraction_max 0.698
_diffrn_reflns_theta_full 67.684
_diffrn_reflns_theta_max 72.369
_diffrn_reflns_theta_min 4.511
_diffrn_source 'microfocus sealed tube'
_diffrn_source_current 0.8
_diffrn_source_power 0.04
_diffrn_source_target Cu
_diffrn_source_type 'Agilent Diffraction microfocus tube'
_diffrn_source_voltage 50
_exptl_absorpt_coefficient_mu 0.810
_exptl_absorpt_correction_T_max 1.000
_exptl_absorpt_correction_T_min 0.769
_exptl_absorpt_correction_type gaussian
_exptl_absorpt_process_details
;
CrysAlisPro 1.171.40.53a (Rigaku Oxford Diffraction, 2019)
Numerical absorption correction based on gaussian integration over
			a multifaceted crystal model
Empirical absorption correction using spherical harmonics,
 implemented in SCALE3 ABSPACK scaling algorithm.
;
_exptl_crystal_colour 'clear colourless'
_exptl_crystal_colour_lustre clear
_exptl_crystal_colour_primary colourless
_exptl_crystal_density_diffrn 1.472
_exptl_crystal_description plate
_exptl_crystal_F_000 688
_exptl_crystal_recrystallization_method 'crystallised from DMSO'
_exptl_crystal_size_max 0.184
_exptl_crystal_size_mid 0.17
_exptl_crystal_size_min 0.027
_refine_diff_density_max 0.537
_refine_diff_density_min -0.414
_refine_diff_density_rms 0.091
_refine_ls_abs_structure_details
;
 Flack x determined using 714 quotients [(I+)-(I-)]/[(I+)+(I-)]
 (Parsons, Flack and Wagner, Acta Cryst. B69 (2013) 249-259).
;
_refine_ls_abs_structure_Flack 0.0(6)
_refine_ls_extinction_method none
_refine_ls_goodness_of_fit_ref 1.080
_refine_ls_hydrogen_treatment mixed
_refine_ls_matrix_type full
_refine_ls_number_parameters 459
_refine_ls_number_reflns 4095
_refine_ls_number_restraints 741
_refine_ls_restrained_S_all 0.998
_refine_ls_R_factor_all 0.0978
_refine_ls_R_factor_gt 0.0888
_refine_ls_shift/su_max 0.000
_refine_ls_shift/su_mean 0.000
_refine_ls_structure_factor_coef Fsqd
_refine_ls_weighting_details 'w=1/[\s^2^(Fo^2^)+(0.1192P)^2^+3.4256P] where P=(Fo^2^+2Fc^2^)/3'
_refine_ls_weighting_scheme calc
_refine_ls_wR_factor_gt 0.2455
_refine_ls_wR_factor_ref 0.2520
_reflns_Friedel_coverage 0.413
_reflns_Friedel_fraction_full 0.425
_reflns_Friedel_fraction_max 0.409
_reflns_number_gt 3577
_reflns_number_total 4095
_reflns_threshold_expression 'I > 2\s(I)'
_cod_data_source_file d5sc06084b2.cif
_cod_data_source_block drr19_s1874
_cod_depositor_comments 'Adding full bibliography for 1576509--1576516.cif.'
_cod_original_cell_volume 1490.39(17)
_cod_database_code 1576513
_sydney_internal_submission_code drr19_s1874
_sydney_internal_submission_date 2019-08-26
_sydney_internal_submission_number s1874
_sydney_internal_client_code rukh
_sydney_internal_client_email rukhsanaanjum@yahoo.com
_sydney_internal_client_name 'Rukhsana Anjum'
_sydney_internal_supervisor_code drr
_sydney_internal_supervisor_name 'Des Richards'
_sydney_internal_collection_date 2019-09-27
_sydney_internal_collection_user wlew0588
_sydney_internal_process_date 2019-09-27
_sydney_internal_process_user wlew0588
_sydney_internal_solution_date 2019-09-30
_sydney_internal_solution_user wlew0588
_sydney_internal_refine_date 3019-09-30
_sydney_internal_refine_user wlew0588
_sydney_internal_check_and_archive_date 2019-09-30
_sydney_internal_check_user wlew0588
_shelx_shelxl_version_number 2018/3
_chemical_oxdiff_formula 'C19 H14 N4 O2'
_chemical_oxdiff_usercomment SF-53
_shelx_space_group_comment
;
The symmetry employed for this shelxl refinement is uniquely defined
by the following loop, which should always be used as a source of
symmetry information in preference to the above space-group names.
They are only intended as comments.
;
_shelx_estimated_absorpt_t_max 0.978
_shelx_estimated_absorpt_t_min 0.865
_reflns_odcompleteness_completeness 99.82
_reflns_odcompleteness_iscentric 1
_reflns_odcompleteness_theta 67.13
_olex2_refinement_description
;
1. Fixed Uiso
 At 1.2 times of:
  All C(H) groups, All N(H) groups
 At 1.5 times of:
  All C(H,H,H) groups
2. Restrained distances
 N1-H1 \\sim N5-H5a
 with sigma of 0.02
3. Uiso/Uaniso restraints and constraints
All non-hydrogen atoms have similar U: within 2A with sigma of 0.008 and sigma
for terminal atoms of 0.016 within 2A
4. Rigid body (RIGU) restrains
 All non-hydrogen atoms
 with sigma for 1-2 distances of 0.002 and sigma for 1-3 distances of 0.002
5.a Aromatic/amide H refined with riding coordinates:
 C3(H3), C4(H4), C5(H5), C10(H10), C11(H11), C13(H13), C14(H14), C15(H15),
 C16(H16), C19(H19), C23(H23), C24(H24), C25(H25), C30(H30), C31(H31), C33(H33),
  C34(H34), C35(H35), C36(H36), C39(H39)
5.b Idealised Me refined as rotating group:
 C6(H6a,H6b,H6c), C26(H26a,H26b,H26c)
;
_olex2_date_sample_data_collection 2019-09-27
_olex2_date_sample_submission 2019-08-26
_olex2_exptl_crystal_mounting_method 'in paratone on a micromount'
_olex2_submission_original_sample_id SF-53
_olex2_submission_special_instructions 'No special instructions were received'
_oxdiff_exptl_absorpt_empirical_details
;
Empirical correction (ABSPACK) includes:
- Absorption correction using spherical harmonics
- Frame scaling
;
_oxdiff_exptl_absorpt_empirical_full_max 2.038
_oxdiff_exptl_absorpt_empirical_full_min 0.600

loop_
_space_group_symop_operation_xyz
'x, y, z'
'x+1/2, -y, z+1/2'

loop_
_atom_site_label
_atom_site_type_symbol
_atom_site_fract_x
_atom_site_fract_y
_atom_site_fract_z
_atom_site_U_iso_or_equiv
_atom_site_adp_type
_atom_site_occupancy
_atom_site_site_symmetry_order
_atom_site_calc_flag
_atom_site_refinement_flags_posn
_atom_site_refinement_flags_adp
_atom_site_refinement_flags_occupancy
_atom_site_disorder_assembly
_atom_site_disorder_group
O1 O 0.7235(10) 0.8126(6) 0.5488(2) 0.0297(12) Uani 1 1 d . U . . .
O2 O 0.2560(11) 0.8324(6) 0.6323(2) 0.0353(13) Uani 1 1 d . U . . .
N1 N 0.6229(12) 0.9408(8) 0.6300(3) 0.0296(14) Uani 1 1 d D U . . .
H1 H 0.765(15) 0.950(11) 0.613(4) 0.036 Uiso 1 1 d D U . . .
N2 N 0.5857(13) 1.0237(7) 0.6694(3) 0.0288(13) Uani 1 1 d . U . . .
N3 N 0.9117(13) 1.2732(8) 0.7383(3) 0.0322(14) Uani 1 1 d . U . . .
N4 N 0.5063(13) 1.2530(8) 0.7942(3) 0.0354(15) Uani 1 1 d . U . . .
C1 C 0.7559(14) 1.1069(8) 0.6798(3) 0.0248(14) Uani 1 1 d . U . . .
C2 C 0.7294(14) 1.1931(9) 0.7248(3) 0.0261(14) Uani 1 1 d . U . . .
C3 C 0.8907(16) 1.3436(10) 0.7809(3) 0.0360(17) Uani 1 1 d . U . . .
H3 H 1.018541 1.401356 0.792303 0.043 Uiso 1 1 calc R U . . .
C4 C 0.6923(16) 1.3341(9) 0.8077(3) 0.0336(16) Uani 1 1 d . U . . .
H4 H 0.685444 1.386493 0.836915 0.040 Uiso 1 1 calc R U . . .
C5 C 0.5281(15) 1.1822(9) 0.7533(3) 0.0319(16) Uani 1 1 d . U . . .
H5 H 0.402740 1.121599 0.742902 0.038 Uiso 1 1 calc R U . . .
C6 C 0.9799(15) 1.1248(9) 0.6520(3) 0.0315(17) Uani 1 1 d . U . . .
H6A H 0.938327 1.121524 0.616588 0.047 Uiso 1 1 calc R U . . .
H6B H 1.093346 1.051432 0.660801 0.047 Uiso 1 1 calc R U . . .
H6C H 1.053427 1.213130 0.660376 0.047 Uiso 1 1 calc R U . . .
C7 C 0.4516(15) 0.8496(9) 0.6134(3) 0.0287(14) Uani 1 1 d . U . . .
C8 C 0.5160(15) 0.7728(9) 0.5700(3) 0.0291(14) Uani 1 1 d . U . . .
C9 C 0.7409(14) 0.7310(10) 0.5092(3) 0.0299(14) Uani 1 1 d . U . . .
C10 C 0.9237(14) 0.7419(9) 0.4752(3) 0.0302(14) Uani 1 1 d . U . . .
H10 H 1.050812 0.805943 0.479285 0.036 Uiso 1 1 calc R U . . .
C11 C 0.9053(15) 0.6544(9) 0.4361(3) 0.0333(15) Uani 1 1 d . U . . .
H11 H 1.022999 0.658962 0.412249 0.040 Uiso 1 1 calc R U . . .
C12 C 0.7190(15) 0.5575(9) 0.4295(3) 0.0300(14) Uani 1 1 d . U . . .
C13 C 0.7053(16) 0.4690(9) 0.3883(3) 0.0325(16) Uani 1 1 d . U . . .
H13 H 0.826745 0.472990 0.365240 0.039 Uiso 1 1 calc R U . . .
C14 C 0.5212(15) 0.3780(9) 0.3809(3) 0.0336(16) Uani 1 1 d . U . . .
H14 H 0.513718 0.320651 0.352817 0.040 Uiso 1 1 calc R U . . .
C15 C 0.3423(15) 0.3700(10) 0.4155(3) 0.0329(16) Uani 1 1 d . U . . .
H15 H 0.214087 0.307087 0.410289 0.039 Uiso 1 1 calc R U . . .
C16 C 0.3502(15) 0.4502(10) 0.4558(3) 0.0314(15) Uani 1 1 d . U . . .
H16 H 0.230693 0.440852 0.479089 0.038 Uiso 1 1 calc R U . . .
C17 C 0.5360(15) 0.5489(10) 0.4638(3) 0.0292(14) Uani 1 1 d . U . . .
C18 C 0.5527(15) 0.6379(10) 0.5047(3) 0.0296(14) Uani 1 1 d . U . . .
C19 C 0.4065(15) 0.6689(9) 0.5451(3) 0.0292(14) Uani 1 1 d . U . . .
H19 H 0.261608 0.624943 0.552810 0.035 Uiso 1 1 calc R U . . .
O3 O 0.5650(10) 0.4334(6) 0.6423(2) 0.0295(12) Uani 1 1 d . U . . .
O4 O 1.0332(11) 0.4154(6) 0.5592(2) 0.0338(13) Uani 1 1 d . U . . .
N5 N 0.6659(12) 0.3115(8) 0.5597(3) 0.0309(14) Uani 1 1 d D U . . .
H5A H 0.528(16) 0.297(11) 0.577(4) 0.037 Uiso 1 1 d D U . . .
N6 N 0.7053(12) 0.2279(8) 0.5201(3) 0.0297(13) Uani 1 1 d . U . . .
N7 N 0.4212(13) -0.0318(8) 0.4493(3) 0.0322(14) Uani 1 1 d . U . . .
N8 N 0.8232(13) 0.0171(8) 0.3943(3) 0.0372(15) Uani 1 1 d . U . . .
C21 C 0.5415(14) 0.1421(9) 0.5074(3) 0.0267(14) Uani 1 1 d . U . . .
C22 C 0.5845(14) 0.0641(9) 0.4630(3) 0.0278(14) Uani 1 1 d . U . . .
C23 C 0.4610(16) -0.1005(9) 0.4082(3) 0.0347(16) Uani 1 1 d . U . . .
H23 H 0.348625 -0.167899 0.396953 0.042 Uiso 1 1 calc R U . . .
C24 C 0.6613(16) -0.0767(9) 0.3813(3) 0.0337(16) Uani 1 1 d . U . . .
H24 H 0.682702 -0.129492 0.352680 0.040 Uiso 1 1 calc R U . . .
C25 C 0.7849(16) 0.0861(9) 0.4349(3) 0.0327(16) Uani 1 1 d . U . . .
H25 H 0.898071 0.153686 0.445481 0.039 Uiso 1 1 calc R U . . .
C26 C 0.3140(15) 0.1217(9) 0.5333(3) 0.0311(17) Uani 1 1 d . U . . .
H26A H 0.210708 0.201802 0.528187 0.047 Uiso 1 1 calc R U . . .
H26B H 0.352037 0.109241 0.568525 0.047 Uiso 1 1 calc R U . . .
H26C H 0.230543 0.040566 0.520071 0.047 Uiso 1 1 calc R U . . .
C27 C 0.8394(14) 0.3983(8) 0.5771(3) 0.0290(14) Uani 1 1 d . U . . .
C28 C 0.7732(15) 0.4753(8) 0.6213(3) 0.0284(13) Uani 1 1 d . U . . .
C29 C 0.5443(14) 0.5186(8) 0.6818(3) 0.0275(14) Uani 1 1 d . U . . .
C30 C 0.3595(14) 0.5071(8) 0.7148(3) 0.0278(14) Uani 1 1 d . U . . .
H30 H 0.236747 0.440232 0.711100 0.033 Uiso 1 1 calc R U . . .
C31 C 0.3702(15) 0.5998(8) 0.7527(3) 0.0304(15) Uani 1 1 d . U . . .
H31 H 0.248824 0.597815 0.775820 0.036 Uiso 1 1 calc R U . . .
C32 C 0.5560(14) 0.6982(8) 0.7587(3) 0.0284(14) Uani 1 1 d . U . . .
C33 C 0.5563(16) 0.7930(9) 0.7980(3) 0.0323(16) Uani 1 1 d . U . . .
H33 H 0.430605 0.790956 0.820082 0.039 Uiso 1 1 calc R U . . .
C34 C 0.7350(15) 0.8870(9) 0.8044(3) 0.0325(15) Uani 1 1 d . U . . .
H34 H 0.732940 0.949865 0.830944 0.039 Uiso 1 1 calc R U . . .
C35 C 0.9230(15) 0.8916(8) 0.7719(3) 0.0304(15) Uani 1 1 d . U . . .
H35 H 1.048461 0.956334 0.777104 0.036 Uiso 1 1 calc R U . . .
C36 C 0.9259(14) 0.8035(8) 0.7330(3) 0.0283(15) Uani 1 1 d . U . . .
H36 H 1.052101 0.808010 0.711073 0.034 Uiso 1 1 calc R U . . .
C37 C 0.7438(14) 0.7069(8) 0.7254(3) 0.0250(13) Uani 1 1 d . U . . .
C38 C 0.7329(14) 0.6080(8) 0.6861(3) 0.0241(13) Uani 1 1 d . U . . .
C39 C 0.8827(15) 0.5792(8) 0.6455(3) 0.0290(14) Uani 1 1 d . U . . .
H39 H 1.026677 0.624043 0.637785 0.035 Uiso 1 1 calc R U . . .

loop_
_atom_site_aniso_label
_atom_site_aniso_U_11
_atom_site_aniso_U_22
_atom_site_aniso_U_33
_atom_site_aniso_U_23
_atom_site_aniso_U_13
_atom_site_aniso_U_12
O1 0.016(2) 0.034(3) 0.039(3) 0.0012(19) 0.0028(19) 0.000(2)
O2 0.024(3) 0.036(3) 0.047(3) -0.005(2) 0.010(2) -0.002(2)
N1 0.021(3) 0.026(3) 0.042(3) -0.004(2) 0.004(2) 0.000(2)
N2 0.020(3) 0.024(3) 0.043(3) -0.003(2) 0.004(2) 0.002(2)
N3 0.021(3) 0.030(3) 0.046(3) -0.004(2) 0.005(2) -0.001(2)
N4 0.027(3) 0.036(3) 0.043(3) 0.000(3) 0.009(3) 0.002(3)
C1 0.016(3) 0.013(3) 0.045(4) -0.001(2) 0.003(2) 0.007(2)
C2 0.017(3) 0.018(3) 0.043(3) 0.000(2) 0.004(2) 0.008(2)
C3 0.025(3) 0.038(4) 0.045(4) -0.006(3) 0.004(3) -0.006(3)
C4 0.029(3) 0.031(4) 0.042(4) -0.002(3) 0.008(3) 0.002(3)
C5 0.018(3) 0.032(4) 0.046(4) -0.001(3) 0.006(3) 0.002(3)
C6 0.023(4) 0.025(4) 0.047(4) -0.001(3) 0.009(3) 0.002(3)
C7 0.021(3) 0.026(3) 0.040(3) 0.002(2) 0.004(2) 0.001(2)
C8 0.018(3) 0.030(3) 0.039(3) 0.003(2) 0.004(2) 0.001(2)
C9 0.014(3) 0.037(3) 0.039(3) 0.003(2) 0.002(2) 0.003(2)
C10 0.014(3) 0.034(4) 0.044(3) 0.005(3) 0.006(2) 0.004(3)
C11 0.020(3) 0.040(4) 0.040(3) 0.004(3) 0.007(3) 0.004(3)
C12 0.022(3) 0.033(3) 0.036(3) 0.006(2) 0.006(2) 0.003(2)
C13 0.027(4) 0.035(4) 0.036(3) 0.004(3) 0.010(3) 0.004(3)
C14 0.026(4) 0.034(4) 0.041(4) -0.004(3) 0.004(3) 0.003(3)
C15 0.021(4) 0.035(4) 0.043(4) 0.001(3) 0.004(3) 0.002(3)
C16 0.020(3) 0.035(4) 0.040(4) 0.002(3) 0.006(3) 0.002(3)
C17 0.019(3) 0.035(3) 0.034(3) 0.005(2) 0.004(2) 0.004(3)
C18 0.018(3) 0.035(3) 0.035(3) 0.004(2) 0.002(2) 0.001(2)
C19 0.018(3) 0.031(3) 0.039(3) 0.004(2) 0.004(2) -0.001(3)
O3 0.020(2) 0.022(3) 0.046(3) -0.0013(19) 0.004(2) 0.0001(19)
O4 0.023(3) 0.026(3) 0.054(4) -0.004(2) 0.010(2) 0.002(2)
N5 0.019(3) 0.033(3) 0.041(3) -0.003(2) 0.002(2) 0.001(2)
N6 0.019(3) 0.030(3) 0.040(3) -0.001(2) 0.003(2) 0.002(2)
N7 0.022(3) 0.033(3) 0.042(3) 0.000(2) 0.002(2) -0.001(2)
N8 0.028(3) 0.043(3) 0.041(3) -0.001(3) 0.008(3) 0.002(3)
C21 0.016(3) 0.030(3) 0.033(3) 0.002(2) 0.003(2) 0.001(2)
C22 0.019(3) 0.030(3) 0.034(3) 0.002(2) 0.004(2) 0.001(2)
C23 0.028(3) 0.033(4) 0.043(3) 0.000(3) 0.001(3) -0.001(3)
C24 0.030(3) 0.034(4) 0.037(4) -0.002(3) 0.004(3) 0.006(3)
C25 0.023(3) 0.037(4) 0.039(3) 0.002(3) 0.008(3) -0.003(3)
C26 0.022(4) 0.029(4) 0.043(4) -0.002(3) 0.012(3) 0.004(3)
C27 0.018(3) 0.024(3) 0.044(3) -0.001(2) 0.003(2) 0.005(2)
C28 0.020(3) 0.023(3) 0.043(3) 0.002(2) 0.006(2) 0.003(2)
C29 0.016(3) 0.022(3) 0.045(3) 0.001(2) 0.003(2) 0.001(2)
C30 0.015(3) 0.020(3) 0.049(4) 0.002(2) 0.004(2) -0.003(2)
C31 0.019(3) 0.025(3) 0.047(4) 0.001(3) 0.004(3) 0.004(3)
C32 0.018(3) 0.019(3) 0.048(3) 0.001(2) 0.004(2) 0.005(2)
C33 0.023(3) 0.026(3) 0.048(4) -0.001(3) 0.005(3) 0.008(3)
C34 0.024(3) 0.028(3) 0.045(4) -0.003(3) -0.001(3) 0.007(3)
C35 0.024(3) 0.020(3) 0.048(4) -0.001(3) 0.000(3) 0.004(3)
C36 0.021(3) 0.020(3) 0.044(4) 0.001(2) 0.002(3) 0.002(2)
C37 0.019(3) 0.009(3) 0.048(3) 0.002(2) 0.003(2) 0.005(2)
C38 0.015(3) 0.010(3) 0.048(3) 0.003(2) 0.004(2) 0.007(2)
C39 0.018(3) 0.020(3) 0.050(4) 0.002(2) 0.006(3) 0.002(2)

loop_
_atom_type_symbol
_atom_type_description
_atom_type_scat_dispersion_real
_atom_type_scat_dispersion_imag
_atom_type_scat_source
C C 0.0181 0.0091 'International Tables Vol C Tables 4.2.6.8 and 6.1.1.4'
H H 0.0000 0.0000 'International Tables Vol C Tables 4.2.6.8 and 6.1.1.4'
N N 0.0311 0.0180 'International Tables Vol C Tables 4.2.6.8 and 6.1.1.4'
O O 0.0492 0.0322 'International Tables Vol C Tables 4.2.6.8 and 6.1.1.4'

loop_
_exptl_crystal_face_index_h
_exptl_crystal_face_index_k
_exptl_crystal_face_index_l
_exptl_crystal_face_perp_dist
0 0 -1 0.0165
0 0 1 0.0105
-1 0 0 0.0968
4 0 -1 0.0865
0 -5 2 0.0824
0 5 -2 0.0824

loop_
_geom_angle_atom_site_label_1
_geom_angle_atom_site_label_2
_geom_angle_atom_site_label_3
_geom_angle
_geom_angle_site_symmetry_1
_geom_angle_site_symmetry_3
_geom_angle_publ_flag
C9 O1 C8 105.4(7) . . ?
N2 N1 H1 119(7) . . ?
C7 N1 H1 120(7) . . ?
C7 N1 N2 120.9(7) . . ?
C1 N2 N1 114.3(7) . . ?
C2 N3 C3 116.0(7) . . ?
C5 N4 C4 115.8(7) . . ?
N2 C1 C2 115.9(7) . . ?
N2 C1 C6 126.3(8) . . ?
C2 C1 C6 117.8(7) . . ?
N3 C2 C1 117.0(7) . . ?
N3 C2 C5 121.1(8) . . ?
C5 C2 C1 121.8(8) . . ?
N3 C3 H3 118.9 . . ?
N3 C3 C4 122.2(9) . . ?
C4 C3 H3 118.9 . . ?
N4 C4 C3 122.2(9) . . ?
N4 C4 H4 118.9 . . ?
C3 C4 H4 118.9 . . ?
N4 C5 C2 122.6(9) . . ?
N4 C5 H5 118.7 . . ?
C2 C5 H5 118.7 . . ?
C1 C6 H6A 109.5 . . ?
C1 C6 H6B 109.5 . . ?
C1 C6 H6C 109.5 . . ?
H6A C6 H6B 109.5 . . ?
H6A C6 H6C 109.5 . . ?
H6B C6 H6C 109.5 . . ?
O2 C7 N1 124.5(8) . . ?
O2 C7 C8 121.6(8) . . ?
N1 C7 C8 113.9(7) . . ?
O1 C8 C7 116.3(7) . . ?
C19 C8 O1 111.7(7) . . ?
C19 C8 C7 132.0(8) . . ?
O1 C9 C10 124.3(8) . . ?
O1 C9 C18 111.9(7) . . ?
C18 C9 C10 123.8(8) . . ?
C9 C10 H10 122.1 . . ?
C11 C10 C9 115.9(8) . . ?
C11 C10 H10 122.1 . . ?
C10 C11 H11 118.5 . . ?
C10 C11 C12 123.0(7) . . ?
C12 C11 H11 118.5 . . ?
C11 C12 C13 121.3(8) . . ?
C11 C12 C17 120.4(8) . . ?
C13 C12 C17 118.3(8) . . ?
C12 C13 H13 119.3 . . ?
C14 C13 C12 121.5(8) . . ?
C14 C13 H13 119.3 . . ?
C13 C14 H14 120.3 . . ?
C13 C14 C15 119.5(8) . . ?
C15 C14 H14 120.3 . . ?
C14 C15 H15 119.4 . . ?
C16 C15 C14 121.2(9) . . ?
C16 C15 H15 119.4 . . ?
C15 C16 H16 119.6 . . ?
C15 C16 C17 120.7(8) . . ?
C17 C16 H16 119.6 . . ?
C12 C17 C16 118.7(8) . . ?
C18 C17 C12 117.5(8) . . ?
C18 C17 C16 123.7(8) . . ?
C9 C18 C17 119.4(8) . . ?
C9 C18 C19 104.5(8) . . ?
C17 C18 C19 135.8(8) . . ?
C8 C19 C18 106.4(8) . . ?
C8 C19 H19 126.8 . . ?
C18 C19 H19 126.8 . . ?
C29 O3 C28 104.6(6) . . ?
N6 N5 H5A 119(7) . . ?
C27 N5 H5A 120(7) . . ?
C27 N5 N6 120.3(7) . . ?
C21 N6 N5 117.3(7) . . ?
C23 N7 C22 116.2(7) . . ?
C25 N8 C24 116.0(7) . . ?
N6 C21 C22 114.9(7) . . ?
N6 C21 C26 125.0(8) . . ?
C22 C21 C26 120.1(8) . . ?
N7 C22 C21 117.0(7) . . ?
N7 C22 C25 120.2(8) . . ?
C25 C22 C21 122.9(8) . . ?
N7 C23 H23 118.9 . . ?
N7 C23 C24 122.2(9) . . ?
C24 C23 H23 118.9 . . ?
N8 C24 C23 122.3(8) . . ?
N8 C24 H24 118.9 . . ?
C23 C24 H24 118.9 . . ?
N8 C25 C22 123.1(8) . . ?
N8 C25 H25 118.4 . . ?
C22 C25 H25 118.4 . . ?
C21 C26 H26A 109.5 . . ?
C21 C26 H26B 109.5 . . ?
C21 C26 H26C 109.5 . . ?
H26A C26 H26B 109.5 . . ?
H26A C26 H26C 109.5 . . ?
H26B C26 H26C 109.5 . . ?
O4 C27 N5 125.2(8) . . ?
O4 C27 C28 121.3(8) . . ?
N5 C27 C28 113.5(7) . . ?
O3 C28 C27 115.9(7) . . ?
C39 C28 O3 113.1(7) . . ?
C39 C28 C27 131.1(8) . . ?
O3 C29 C30 123.2(7) . . ?
C38 C29 O3 110.9(7) . . ?
C38 C29 C30 125.7(8) . . ?
C29 C30 H30 122.5 . . ?
C31 C30 C29 115.1(7) . . ?
C31 C30 H30 122.5 . . ?
C30 C31 H31 118.8 . . ?
C30 C31 C32 122.4(8) . . ?
C32 C31 H31 118.8 . . ?
C31 C32 C37 121.8(8) . . ?
C33 C32 C31 120.2(7) . . ?
C33 C32 C37 118.1(8) . . ?
C32 C33 H33 119.6 . . ?
C34 C33 C32 120.8(8) . . ?
C34 C33 H33 119.6 . . ?
C33 C34 H34 119.8 . . ?
C33 C34 C35 120.4(8) . . ?
C35 C34 H34 119.8 . . ?
C34 C35 H35 119.8 . . ?
C36 C35 C34 120.5(8) . . ?
C36 C35 H35 119.8 . . ?
C35 C36 H36 119.9 . . ?
C35 C36 C37 120.2(8) . . ?
C37 C36 H36 119.9 . . ?
C32 C37 C38 115.4(7) . . ?
C36 C37 C32 120.1(8) . . ?
C36 C37 C38 124.4(7) . . ?
C29 C38 C37 119.5(7) . . ?
C29 C38 C39 106.5(7) . . ?
C37 C38 C39 133.9(8) . . ?
C28 C39 C38 104.8(7) . . ?
C28 C39 H39 127.6 . . ?
C38 C39 H39 127.6 . . ?

loop_
_geom_bond_atom_site_label_1
_geom_bond_atom_site_label_2
_geom_bond_distance
_geom_bond_site_symmetry_2
_geom_bond_publ_flag
O1 C8 1.380(10) . ?
O1 C9 1.350(11) . ?
O2 C7 1.245(10) . ?
N1 H1 0.94(7) . ?
N1 N2 1.372(10) . ?
N1 C7 1.368(11) . ?
N2 C1 1.272(11) . ?
N3 C2 1.322(12) . ?
N3 C3 1.361(12) . ?
N4 C4 1.344(12) . ?
N4 C5 1.323(12) . ?
C1 C2 1.502(11) . ?
C1 C6 1.509(11) . ?
C2 C5 1.406(11) . ?
C3 H3 0.9500 . ?
C3 C4 1.364(12) . ?
C4 H4 0.9500 . ?
C5 H5 0.9500 . ?
C6 H6A 0.9800 . ?
C6 H6B 0.9800 . ?
C6 H6C 0.9800 . ?
C7 C8 1.464(11) . ?
C8 C19 1.351(13) . ?
C9 C10 1.421(11) . ?
C9 C18 1.392(13) . ?
C10 H10 0.9500 . ?
C10 C11 1.368(12) . ?
C11 H11 0.9500 . ?
C11 C12 1.413(13) . ?
C12 C13 1.418(13) . ?
C12 C17 1.426(11) . ?
C13 H13 0.9500 . ?
C13 C14 1.367(13) . ?
C14 H14 0.9500 . ?
C14 C15 1.413(12) . ?
C15 H15 0.9500 . ?
C15 C16 1.350(13) . ?
C16 H16 0.9500 . ?
C16 C17 1.427(13) . ?
C17 C18 1.414(13) . ?
C18 C19 1.440(11) . ?
C19 H19 0.9500 . ?
O3 C28 1.386(10) . ?
O3 C29 1.373(10) . ?
O4 C27 1.224(10) . ?
N5 H5A 0.94(7) . ?
N5 N6 1.382(10) . ?
N5 C27 1.356(12) . ?
N6 C21 1.277(11) . ?
N7 C22 1.348(11) . ?
N7 C23 1.337(12) . ?
N8 C24 1.324(12) . ?
N8 C25 1.323(11) . ?
C21 C22 1.463(12) . ?
C21 C26 1.500(11) . ?
C22 C25 1.408(11) . ?
C23 H23 0.9500 . ?
C23 C24 1.390(12) . ?
C24 H24 0.9500 . ?
C25 H25 0.9500 . ?
C26 H26A 0.9800 . ?
C26 H26B 0.9800 . ?
C26 H26C 0.9800 . ?
C27 C28 1.485(11) . ?
C28 C39 1.343(12) . ?
C29 C30 1.410(11) . ?
C29 C38 1.370(12) . ?
C30 H30 0.9500 . ?
C30 C31 1.375(12) . ?
C31 H31 0.9500 . ?
C31 C32 1.420(12) . ?
C32 C33 1.418(12) . ?
C32 C37 1.426(11) . ?
C33 H33 0.9500 . ?
C33 C34 1.363(13) . ?
C34 H34 0.9500 . ?
C34 C35 1.411(12) . ?
C35 H35 0.9500 . ?
C35 C36 1.370(12) . ?
C36 H36 0.9500 . ?
C36 C37 1.396(12) . ?
C37 C38 1.445(12) . ?
C38 C39 1.450(12) . ?
C39 H39 0.9500 . ?

loop_
_geom_hbond_atom_site_label_D
_geom_hbond_atom_site_label_H
_geom_hbond_atom_site_label_A
_geom_hbond_distance_DH
_geom_hbond_distance_HA
_geom_hbond_distance_DA
_geom_hbond_angle_DHA
_geom_hbond_site_symmetry_A
_geom_hbond_publ_flag
N1 H1 O1 0.94(7) 2.22(10) 2.633(9) 106(8) . yes
N5 H5A O3 0.94(7) 2.22(11) 2.637(9) 106(8) . yes

loop_
_geom_torsion_atom_site_label_1
_geom_torsion_atom_site_label_2
_geom_torsion_atom_site_label_3
_geom_torsion_atom_site_label_4
_geom_torsion
_geom_torsion_site_symmetry_1
_geom_torsion_site_symmetry_2
_geom_torsion_site_symmetry_3
_geom_torsion_site_symmetry_4
_geom_torsion_publ_flag
O1 C8 C19 C18 0.1(10) . . . . ?
O1 C9 C10 C11 -177.0(8) . . . . ?
O1 C9 C18 C17 176.8(8) . . . . ?
O1 C9 C18 C19 1.1(10) . . . . ?
O2 C7 C8 O1 172.1(8) . . . . ?
O2 C7 C8 C19 -6.3(15) . . . . ?
N1 N2 C1 C2 -176.1(7) . . . . ?
N1 N2 C1 C6 3.0(12) . . . . ?
N1 C7 C8 O1 -7.0(11) . . . . ?
N1 C7 C8 C19 174.6(9) . . . . ?
N2 N1 C7 O2 -1.3(13) . . . . ?
N2 N1 C7 C8 177.8(7) . . . . ?
N2 C1 C2 N3 175.3(8) . . . . ?
N2 C1 C2 C5 -0.1(12) . . . . ?
N3 C2 C5 N4 1.8(14) . . . . ?
N3 C3 C4 N4 1.0(15) . . . . ?
C1 C2 C5 N4 177.0(8) . . . . ?
C2 N3 C3 C4 -1.0(14) . . . . ?
C3 N3 C2 C1 -175.8(8) . . . . ?
C3 N3 C2 C5 -0.3(13) . . . . ?
C4 N4 C5 C2 -1.7(14) . . . . ?
C5 N4 C4 C3 0.4(14) . . . . ?
C6 C1 C2 N3 -3.8(12) . . . . ?
C6 C1 C2 C5 -179.3(8) . . . . ?
C7 N1 N2 C1 -177.6(8) . . . . ?
C7 C8 C19 C18 178.6(9) . . . . ?
C8 O1 C9 C10 176.7(8) . . . . ?
C8 O1 C9 C18 -1.0(10) . . . . ?
C9 O1 C8 C7 -178.2(7) . . . . ?
C9 O1 C8 C19 0.5(10) . . . . ?
C9 C10 C11 C12 -0.6(12) . . . . ?
C9 C18 C19 C8 -0.7(9) . . . . ?
C10 C9 C18 C17 -0.9(13) . . . . ?
C10 C9 C18 C19 -176.6(8) . . . . ?
C10 C11 C12 C13 179.6(8) . . . . ?
C10 C11 C12 C17 1.2(13) . . . . ?
C11 C12 C13 C14 -177.9(8) . . . . ?
C11 C12 C17 C16 179.7(8) . . . . ?
C11 C12 C17 C18 -1.5(13) . . . . ?
C12 C13 C14 C15 -1.1(14) . . . . ?
C12 C17 C18 C9 1.4(13) . . . . ?
C12 C17 C18 C19 175.5(10) . . . . ?
C13 C12 C17 C16 1.2(13) . . . . ?
C13 C12 C17 C18 180.0(8) . . . . ?
C13 C14 C15 C16 -0.3(14) . . . . ?
C14 C15 C16 C17 2.1(14) . . . . ?
C15 C16 C17 C12 -2.5(13) . . . . ?
C15 C16 C17 C18 178.8(9) . . . . ?
C16 C17 C18 C9 -179.9(9) . . . . ?
C16 C17 C18 C19 -5.8(17) . . . . ?
C17 C12 C13 C14 0.6(14) . . . . ?
C17 C18 C19 C8 -175.4(11) . . . . ?
C18 C9 C10 C11 0.5(12) . . . . ?
O3 C28 C39 C38 0.1(9) . . . . ?
O3 C29 C30 C31 178.8(8) . . . . ?
O3 C29 C38 C37 179.8(7) . . . . ?
O3 C29 C38 C39 1.2(9) . . . . ?
O4 C27 C28 O3 -171.1(8) . . . . ?
O4 C27 C28 C39 7.9(14) . . . . ?
N5 N6 C21 C22 175.4(7) . . . . ?
N5 N6 C21 C26 -2.3(13) . . . . ?
N5 C27 C28 O3 9.3(11) . . . . ?
N5 C27 C28 C39 -171.7(9) . . . . ?
N6 N5 C27 O4 3.5(14) . . . . ?
N6 N5 C27 C28 -176.9(7) . . . . ?
N6 C21 C22 N7 177.3(8) . . . . ?
N6 C21 C22 C25 -3.0(13) . . . . ?
N7 C22 C25 N8 0.6(14) . . . . ?
N7 C23 C24 N8 -1.2(14) . . . . ?
C21 C22 C25 N8 -179.1(9) . . . . ?
C22 N7 C23 C24 1.1(13) . . . . ?
C23 N7 C22 C21 178.9(8) . . . . ?
C23 N7 C22 C25 -0.8(12) . . . . ?
C24 N8 C25 C22 -0.5(14) . . . . ?
C25 N8 C24 C23 0.8(13) . . . . ?
C26 C21 C22 N7 -4.8(12) . . . . ?
C26 C21 C22 C25 174.8(8) . . . . ?
C27 N5 N6 C21 175.5(8) . . . . ?
C27 C28 C39 C38 -178.9(9) . . . . ?
C28 O3 C29 C30 -177.3(8) . . . . ?
C28 O3 C29 C38 -1.2(9) . . . . ?
C29 O3 C28 C27 179.8(7) . . . . ?
C29 O3 C28 C39 0.6(10) . . . . ?
C29 C30 C31 C32 -1.0(12) . . . . ?
C29 C38 C39 C28 -0.8(9) . . . . ?
C30 C29 C38 C37 -4.2(13) . . . . ?
C30 C29 C38 C39 177.3(8) . . . . ?
C30 C31 C32 C33 178.9(8) . . . . ?
C30 C31 C32 C37 0.0(13) . . . . ?
C31 C32 C33 C34 179.3(8) . . . . ?
C31 C32 C37 C36 -178.8(8) . . . . ?
C31 C32 C37 C38 -0.8(11) . . . . ?
C32 C33 C34 C35 0.1(13) . . . . ?
C32 C37 C38 C29 2.7(11) . . . . ?
C32 C37 C38 C39 -179.2(8) . . . . ?
C33 C32 C37 C36 2.3(12) . . . . ?
C33 C32 C37 C38 -179.7(7) . . . . ?
C33 C34 C35 C36 1.3(13) . . . . ?
C34 C35 C36 C37 -0.8(13) . . . . ?
C35 C36 C37 C32 -1.0(12) . . . . ?
C35 C36 C37 C38 -178.8(8) . . . . ?
C36 C37 C38 C29 -179.3(8) . . . . ?
C36 C37 C38 C39 -1.3(14) . . . . ?
C37 C32 C33 C34 -1.8(13) . . . . ?
C37 C38 C39 C28 -179.0(9) . . . . ?
C38 C29 C30 C31 3.2(12) . . . . ?

loop_
_exptl_oxdiff_crystal_face_indexfrac_h
_exptl_oxdiff_crystal_face_indexfrac_k
_exptl_oxdiff_crystal_face_indexfrac_l
_exptl_oxdiff_crystal_face_x
_exptl_oxdiff_crystal_face_y
_exptl_oxdiff_crystal_face_z
-0.0005 0.0006 -0.9990 -0.0086 0.0354 -0.0434
0.0005 -0.0006 0.9990 0.0086 -0.0354 0.0434
-0.9993 -0.0034 0.0053 0.2275 -0.0825 -0.1326
3.9967 0.0141 -1.0201 -0.9187 0.3653 0.4870
0.0081 -4.9942 1.9720 0.4326 0.4835 0.4540
-0.0081 4.9942 -1.9720 -0.4326 -0.4835 -0.4540
